data_4071852
loop_
_publ_author_name
'Kertsnus-Banchik, Evgenia'
'Kalikhman, Inna'
'Gostevskii, Boris'
'Deutsch, Zvicka'
'Botoshansky, Mark'
'Kost, Daniel'

_publ_section_title
;
 Hydride Migration from Silicon to an Adjacent Unsaturated Imino Carbon:
 Intramolecular Hydrosilylation
;
_journal_issue 20
_journal_name_full Organometallics
_journal_page_first 5285
_journal_paper_doi 10.1021/om800427x
_journal_volume 27
_journal_year 2008
_chemical_formula_sum 'C31 H40 N4 O2 Si'
_chemical_formula_weight 528.76
_chemical_name_common 12c
_chemical_name_systematic
; 
 ? 
;
_space_group_IT_number 2
_symmetry_cell_setting triclinic
_symmetry_space_group_name_Hall '-P 1'
_symmetry_space_group_name_H-M 'P -1'
_atom_sites_solution_hydrogens geom
_atom_sites_solution_primary direct
_atom_sites_solution_secondary difmap
_audit_creation_method SHELXL-97
_cell_angle_alpha 80.57(2)
_cell_angle_beta 89.28(2)
_cell_angle_gamma 68.48(2)
_cell_formula_units_Z 2
_cell_length_a 9.691(2)
_cell_length_b 11.134(2)
_cell_length_c 14.777(3)
_cell_measurement_reflns_used ?16185
_cell_measurement_temperature 240(1)
_cell_measurement_theta_max 25.01
_cell_measurement_theta_min 2.23
_cell_volume 1461.3(5)
_computing_cell_refinement 'DENZO HKL2000 (Otwinowski & Minor 1997)'
_computing_data_collection 'Collect (Nonius, 2006)'
_computing_data_reduction 'DENZO HKL2000 (Otwinowski & Minor 1997)'
_computing_molecular_graphics 'TEXSAN  (MSC, 1999)'
_computing_structure_refinement 'SHELXL-97 (Sheldrick, 1997)'
_computing_structure_solution 'SHELXS-97 (Sheldrick, 1997)'
_diffrn_ambient_temperature 240(1)
_diffrn_measured_fraction_theta_full 0.986
_diffrn_measured_fraction_theta_max 0.986
_diffrn_measurement_device_type 'Nonius KappaCCD'
_diffrn_measurement_method 'phi- and omega-scans'
_diffrn_radiation_monochromator graphite
_diffrn_radiation_source 'fine-focus sealed tube'
_diffrn_radiation_type MoK\a
_diffrn_radiation_wavelength 0.71073
_diffrn_reflns_av_R_equivalents 0.0432
_diffrn_reflns_av_sigmaI/netI 0.0417
_diffrn_reflns_limit_h_max 11
_diffrn_reflns_limit_h_min -11
_diffrn_reflns_limit_k_max 13
_diffrn_reflns_limit_k_min -13
_diffrn_reflns_limit_l_max 17
_diffrn_reflns_limit_l_min -17
_diffrn_reflns_number 16164
_diffrn_reflns_theta_full 25.01
_diffrn_reflns_theta_max 25.01
_diffrn_reflns_theta_min 2.23
_diffrn_standards_number 0
_exptl_absorpt_coefficient_mu 0.114
_exptl_absorpt_correction_type none
_exptl_crystal_colour yellow
_exptl_crystal_density_diffrn 1.202
_exptl_crystal_density_method 'not measured'
_exptl_crystal_description cubic
_exptl_crystal_F_000 568
_exptl_crystal_size_max 0.42
_exptl_crystal_size_mid 0.33
_exptl_crystal_size_min 0.27
_refine_diff_density_max 0.351
_refine_diff_density_min -0.314
_refine_diff_density_rms 0.038
_refine_ls_extinction_method none
_refine_ls_goodness_of_fit_ref 0.859
_refine_ls_hydrogen_treatment constr
_refine_ls_matrix_type full
_refine_ls_number_parameters 343
_refine_ls_number_reflns 5077
_refine_ls_number_restraints 0
_refine_ls_restrained_S_all 0.859
_refine_ls_R_factor_all 0.0602
_refine_ls_R_factor_gt 0.0456
_refine_ls_shift/su_max 0.001
_refine_ls_shift/su_mean 0.000
_refine_ls_structure_factor_coef Fsqd
_refine_ls_weighting_details 'calc w=1/[\s^2^(Fo^2^)+(0.1044P)^2^+0.5156P] where P=(Fo^2^+2Fc^2^)/3'
_refine_ls_weighting_scheme calc
_refine_ls_wR_factor_gt 0.1301
_refine_ls_wR_factor_ref 0.1395
_reflns_number_gt 4086
_reflns_number_total 5077
_reflns_threshold_expression >2sigma(I)
_cod_data_source_file om800427x_si_001.cif
_cod_data_source_block 12c
_cod_depositor_comments
;
The following automatic conversions were performed:

'_symmetry_cell_setting' value 'Triclinic' changed to 'triclinic'
according to /home/saulius/struct/CIF-dictionaries/cif_core.dic
dictionary named 'cif_core.dic' version 2.4.1 from 2010-06-29.

Automatic conversion script
Id: cif_fix_values 1715 2011-07-08 13:25:40Z adriana 
;
_cod_database_code 4071852

loop_
_symmetry_equiv_pos_as_xyz
'x, y, z'
'-x, -y, -z'

loop_
_atom_site_label
_atom_site_type_symbol
_atom_site_fract_x
_atom_site_fract_y
_atom_site_fract_z
_atom_site_U_iso_or_equiv
_atom_site_adp_type
_atom_site_occupancy
_atom_site_symmetry_multiplicity
_atom_site_calc_flag
_atom_site_refinement_flags
Si1 Si 0.61692(5) 0.13955(5) 0.79613(3) 0.02956(16) Uani 1 1 d .
O1 O 0.57564(14) 0.10411(13) 0.91010(8) 0.0343(3) Uani 1 1 d .
O2 O 0.47866(14) 0.09096(14) 0.76024(9) 0.0391(3) Uani 1 1 d .
N1 N 0.79353(16) 0.14489(14) 0.85825(10) 0.0294(3) Uani 1 1 d .
N2 N 0.76561(17) 0.16384(15) 0.95044(10) 0.0331(4) Uani 1 1 d .
N3 N 0.73318(17) 0.04117(15) 0.72507(10) 0.0315(4) Uani 1 1 d .
N4 N 0.66658(17) -0.03127(16) 0.68266(10) 0.0341(4) Uani 1 1 d .
C1 C 0.6494(2) 0.13694(17) 0.97066(12) 0.0312(4) Uani 1 1 d .
C2 C 0.5918(2) 0.14062(19) 1.06489(12) 0.0371(4) Uani 1 1 d .
H2A H 0.6648 0.1474 1.1060 0.045 Uiso 1 1 calc R
H2B H 0.5773 0.0594 1.0873 0.045 Uiso 1 1 calc R
C3 C 0.4469(2) 0.25433(18) 1.06610(12) 0.0347(4) Uani 1 1 d .
C4 C 0.3131(2) 0.2388(2) 1.06209(16) 0.0485(5) Uani 1 1 d .
H4 H 0.3121 0.1564 1.0589 0.058 Uiso 1 1 calc R
C5 C 0.1802(3) 0.3423(2) 1.06267(17) 0.0582(6) Uani 1 1 d .
H5 H 0.0909 0.3294 1.0595 0.070 Uiso 1 1 calc R
C6 C 0.1799(3) 0.4637(2) 1.06789(17) 0.0618(7) Uani 1 1 d .
H6 H 0.0905 0.5338 1.0683 0.074 Uiso 1 1 calc R
C7 C 0.3122(4) 0.4817(2) 1.0726(2) 0.0720(8) Uani 1 1 d .
H7 H 0.3124 0.5643 1.0762 0.086 Uiso 1 1 calc R
C8 C 0.4457(3) 0.3774(2) 1.07200(18) 0.0580(6) Uani 1 1 d .
H8 H 0.5349 0.3902 1.0756 0.070 Uiso 1 1 calc R
C9 C 0.9223(2) 0.13496(17) 0.82859(13) 0.0304(4) Uani 1 1 d .
C10 C 1.0357(2) 0.1582(2) 0.88350(15) 0.0420(5) Uani 1 1 d .
H10A H 1.1001 0.0753 0.9186 0.050 Uiso 1 1 calc R
H10B H 0.9854 0.2147 0.9268 0.050 Uiso 1 1 calc R
C11 C 1.1312(3) 0.2208(2) 0.82517(17) 0.0537(6) Uani 1 1 d .
H11A H 1.1837 0.2522 0.8654 0.064 Uiso 1 1 calc R
H11B H 1.2050 0.1536 0.7974 0.064 Uiso 1 1 calc R
C12 C 1.0463(3) 0.3342(2) 0.74929(19) 0.0633(7) Uani 1 1 d .
H12A H 0.9521 0.3847 0.7721 0.076 Uiso 1 1 calc R
H12B H 1.1023 0.3910 0.7363 0.076 Uiso 1 1 calc R
C13 C 1.0155(3) 0.2956(2) 0.65957(17) 0.0545(6) Uani 1 1 d .
H13A H 0.9771 0.3745 0.6137 0.065 Uiso 1 1 calc R
H13B H 1.1092 0.2400 0.6391 0.065 Uiso 1 1 calc R
C14 C 0.9074(2) 0.22463(19) 0.66271(14) 0.0413(5) Uani 1 1 d .
H14A H 0.8988 0.2029 0.6026 0.050 Uiso 1 1 calc R
H14B H 0.8102 0.2832 0.6763 0.050 Uiso 1 1 calc R
C15 C 0.9551(2) 0.09767(17) 0.73507(13) 0.0324(4) Uani 1 1 d .
H15 H 1.0635 0.0578 0.7342 0.039 Uiso 1 1 calc R
C16 C 0.8957(2) -0.00930(17) 0.71769(13) 0.0313(4) Uani 1 1 d .
C17 C 0.9644(2) -0.13368(18) 0.79049(14) 0.0377(4) Uani 1 1 d .
H17A H 0.9544 -0.1071 0.8503 0.045 Uiso 1 1 calc R
H17B H 0.9052 -0.1872 0.7889 0.045 Uiso 1 1 calc R
C18 C 1.1274(2) -0.2209(2) 0.78358(19) 0.0546(6) Uani 1 1 d .
H18A H 1.1702 -0.2629 0.8449 0.066 Uiso 1 1 calc R
H18B H 1.1812 -0.1659 0.7581 0.066 Uiso 1 1 calc R
C19 C 1.1498(3) -0.3270(2) 0.7244(2) 0.0734(9) Uani 1 1 d .
H19A H 1.2527 -0.3867 0.7326 0.088 Uiso 1 1 calc R
H19B H 1.0889 -0.3768 0.7468 0.088 Uiso 1 1 calc R
C20 C 1.1125(3) -0.2768(3) 0.6225(2) 0.0720(8) Uani 1 1 d .
H20A H 1.1239 -0.3506 0.5923 0.086 Uiso 1 1 calc R
H20B H 1.1840 -0.2393 0.5980 0.086 Uiso 1 1 calc R
C21 C 0.9577(3) -0.1749(2) 0.59835(17) 0.0530(6) Uani 1 1 d .
H21A H 0.8871 -0.2056 0.6321 0.064 Uiso 1 1 calc R
H21B H 0.9349 -0.1669 0.5334 0.064 Uiso 1 1 calc R
C22 C 0.9362(2) -0.0386(2) 0.61911(14) 0.0412(5) Uani 1 1 d .
H22A H 0.8588 0.0254 0.5765 0.049 Uiso 1 1 calc R
H22B H 1.0272 -0.0235 0.6054 0.049 Uiso 1 1 calc R
C23 C 0.5318(2) 0.00165(19) 0.70460(12) 0.0346(4) Uani 1 1 d .
C24 C 0.4238(2) -0.0509(2) 0.67143(15) 0.0477(5) Uani 1 1 d .
H24A H 0.3497 0.0188 0.6299 0.057 Uiso 1 1 calc R
H24B H 0.3731 -0.0768 0.7236 0.057 Uiso 1 1 calc R
C25 C 0.4928(2) -0.1668(2) 0.62265(13) 0.0390(5) Uani 1 1 d .
C26 C 0.5852(3) -0.2854(3) 0.67034(18) 0.0649(7) Uani 1 1 d .
H26 H 0.6073 -0.2942 0.7327 0.078 Uiso 1 1 calc R
C27 C 0.6454(4) -0.3916(3) 0.6261(3) 0.0942(11) Uani 1 1 d .
H27 H 0.7092 -0.4715 0.6583 0.113 Uiso 1 1 calc R
C28 C 0.6105(5) -0.3786(4) 0.5340(3) 0.1063(13) Uani 1 1 d .
H28 H 0.6488 -0.4503 0.5041 0.128 Uiso 1 1 calc R
C29 C 0.5197(5) -0.2602(3) 0.4867(2) 0.1005(13) Uani 1 1 d .
H29 H 0.4982 -0.2508 0.4242 0.121 Uiso 1 1 calc R
C30 C 0.4600(3) -0.1550(3) 0.53120(16) 0.0629(7) Uani 1 1 d .
H30 H 0.3968 -0.0750 0.4988 0.076 Uiso 1 1 calc R
C31 C 0.5240(2) 0.3209(2) 0.76445(15) 0.0439(5) Uani 1 1 d .
H31A H 0.4651 0.3549 0.8138 0.066 Uiso 1 1 calc R
H31B H 0.4611 0.3418 0.7099 0.066 Uiso 1 1 calc R
H31C H 0.5978 0.3594 0.7533 0.066 Uiso 1 1 calc R

loop_
_atom_site_aniso_label
_atom_site_aniso_U_11
_atom_site_aniso_U_22
_atom_site_aniso_U_33
_atom_site_aniso_U_23
_atom_site_aniso_U_13
_atom_site_aniso_U_12
Si1 0.0226(3) 0.0336(3) 0.0331(3) -0.0120(2) 0.00612(19) -0.0085(2)
O1 0.0328(7) 0.0416(7) 0.0347(7) -0.0140(6) 0.0093(5) -0.0181(6)
O2 0.0250(7) 0.0529(8) 0.0445(8) -0.0243(7) 0.0080(6) -0.0138(6)
N1 0.0271(8) 0.0303(8) 0.0319(8) -0.0111(6) 0.0059(6) -0.0094(6)
N2 0.0293(9) 0.0359(8) 0.0336(8) -0.0131(7) 0.0053(6) -0.0085(7)
N3 0.0257(8) 0.0378(8) 0.0353(8) -0.0148(7) 0.0065(6) -0.0132(7)
N4 0.0285(9) 0.0427(9) 0.0359(8) -0.0159(7) 0.0055(6) -0.0148(7)
C1 0.0302(10) 0.0290(9) 0.0324(9) -0.0097(7) 0.0040(7) -0.0070(8)
C2 0.0384(11) 0.0406(10) 0.0307(9) -0.0080(8) 0.0048(8) -0.0121(9)
C3 0.0406(11) 0.0372(10) 0.0270(9) -0.0106(8) 0.0088(8) -0.0134(9)
C4 0.0441(13) 0.0400(11) 0.0604(14) -0.0061(10) 0.0052(10) -0.0154(10)
C5 0.0380(13) 0.0560(14) 0.0704(16) 0.0002(12) 0.0069(11) -0.0102(11)
C6 0.0579(16) 0.0505(14) 0.0612(15) -0.0143(12) 0.0109(12) 0.0002(12)
C7 0.085(2) 0.0387(13) 0.092(2) -0.0281(13) 0.0040(16) -0.0147(14)
C8 0.0586(16) 0.0460(13) 0.0761(17) -0.0220(12) 0.0059(12) -0.0223(12)
C9 0.0249(9) 0.0259(9) 0.0404(10) -0.0085(7) 0.0047(7) -0.0083(7)
C10 0.0289(11) 0.0470(11) 0.0541(12) -0.0193(10) 0.0037(9) -0.0140(9)
C11 0.0378(12) 0.0652(15) 0.0730(15) -0.0286(13) 0.0133(11) -0.0297(11)
C12 0.0728(18) 0.0547(14) 0.0838(18) -0.0258(13) 0.0232(14) -0.0433(14)
C13 0.0613(16) 0.0447(12) 0.0656(15) -0.0128(11) 0.0240(12) -0.0282(12)
C14 0.0405(12) 0.0374(10) 0.0455(11) -0.0086(9) 0.0136(9) -0.0135(9)
C15 0.0237(9) 0.0321(9) 0.0435(10) -0.0124(8) 0.0120(8) -0.0103(8)
C16 0.0227(9) 0.0338(9) 0.0404(10) -0.0140(8) 0.0115(7) -0.0111(8)
C17 0.0344(11) 0.0329(10) 0.0485(11) -0.0110(9) 0.0054(9) -0.0140(8)
C18 0.0349(12) 0.0382(11) 0.0874(17) -0.0127(11) -0.0012(11) -0.0086(10)
C19 0.0466(15) 0.0385(13) 0.129(3) -0.0309(15) 0.0128(15) -0.0023(11)
C20 0.0601(17) 0.0580(15) 0.108(2) -0.0504(16) 0.0364(16) -0.0196(13)
C21 0.0521(14) 0.0602(14) 0.0630(14) -0.0386(12) 0.0275(11) -0.0286(12)
C22 0.0385(11) 0.0487(12) 0.0438(11) -0.0219(9) 0.0178(9) -0.0194(10)
C23 0.0301(10) 0.0424(10) 0.0329(9) -0.0133(8) 0.0039(8) -0.0127(9)
C24 0.0351(12) 0.0681(14) 0.0507(12) -0.0276(11) 0.0064(9) -0.0245(11)
C25 0.0404(11) 0.0480(12) 0.0380(10) -0.0129(9) 0.0033(8) -0.0250(10)
C26 0.085(2) 0.0551(15) 0.0523(14) -0.0031(12) -0.0098(13) -0.0254(14)
C27 0.117(3) 0.0458(15) 0.110(3) -0.0143(17) -0.010(2) -0.0176(17)
C28 0.149(4) 0.072(2) 0.109(3) -0.056(2) 0.021(3) -0.037(2)
C29 0.169(4) 0.082(2) 0.0538(17) -0.0354(16) -0.002(2) -0.039(2)
C30 0.090(2) 0.0574(14) 0.0422(12) -0.0120(11) -0.0101(12) -0.0256(14)
C31 0.0378(12) 0.0396(11) 0.0483(12) -0.0105(9) 0.0018(9) -0.0063(9)

loop_
_atom_type_symbol
_atom_type_description
_atom_type_scat_dispersion_real
_atom_type_scat_dispersion_imag
_atom_type_scat_source
Si Si 0.0817 0.0704 'International Tables Vol C Tables 4.2.6.8 and 6.1.1.4'
N N 0.0061 0.0033 'International Tables Vol C Tables 4.2.6.8 and 6.1.1.4'
O O 0.0106 0.0060 'International Tables Vol C Tables 4.2.6.8 and 6.1.1.4'
C C 0.0033 0.0016 'International Tables Vol C Tables 4.2.6.8 and 6.1.1.4'
H H 0.0000 0.0000 'International Tables Vol C Tables 4.2.6.8 and 6.1.1.4'

loop_
_geom_angle_atom_site_label_1
_geom_angle_atom_site_label_2
_geom_angle_atom_site_label_3
_geom_angle
O2 Si1 N3 87.09(7)
O2 Si1 O1 90.21(7)
N3 Si1 O1 131.27(8)
O2 Si1 C31 100.15(9)
N3 Si1 C31 123.74(9)
O1 Si1 C31 104.63(9)
O2 Si1 N1 163.77(7)
N3 Si1 N1 89.14(7)
O1 Si1 N1 80.47(6)
C31 Si1 N1 95.07(9)
C1 O1 Si1 114.92(12)
C23 O2 Si1 111.10(11)
C9 N1 N2 118.28(15)
C9 N1 Si1 130.90(13)
N2 N1 Si1 110.82(11)
C1 N2 N1 106.35(14)
N4 N3 C16 111.49(14)
N4 N3 Si1 113.70(11)
C16 N3 Si1 132.61(12)
C23 N4 N3 108.41(15)
N2 C1 O1 122.29(16)
N2 C1 C2 120.92(16)
O1 C1 C2 116.79(16)
C1 C2 C3 111.98(15)
C1 C2 H2A 109.2
C3 C2 H2A 109.2
C1 C2 H2B 109.2
C3 C2 H2B 109.2
H2A C2 H2B 107.9
C4 C3 C8 118.1(2)
C4 C3 C2 121.26(18)
C8 C3 C2 120.6(2)
C3 C4 C5 121.7(2)
C3 C4 H4 119.2
C5 C4 H4 119.2
C6 C5 C4 119.9(2)
C6 C5 H5 120.1
C4 C5 H5 120.1
C5 C6 C7 119.7(2)
C5 C6 H6 120.2
C7 C6 H6 120.2
C6 C7 C8 120.3(2)
C6 C7 H7 119.8
C8 C7 H7 119.8
C3 C8 C7 120.4(2)
C3 C8 H8 119.8
C7 C8 H8 119.8
N1 C9 C10 122.47(17)
N1 C9 C15 116.88(16)
C10 C9 C15 120.65(16)
C9 C10 C11 113.74(18)
C9 C10 H10A 108.8
C11 C10 H10A 108.8
C9 C10 H10B 108.8
C11 C10 H10B 108.8
H10A C10 H10B 107.7
C12 C11 C10 115.2(2)
C12 C11 H11A 108.5
C10 C11 H11A 108.5
C12 C11 H11B 108.5
C10 C11 H11B 108.5
H11A C11 H11B 107.5
C13 C12 C11 115.6(2)
C13 C12 H12A 108.4
C11 C12 H12A 108.4
C13 C12 H12B 108.4
C11 C12 H12B 108.4
H12A C12 H12B 107.4
C14 C13 C12 116.29(19)
C14 C13 H13A 108.2
C12 C13 H13A 108.2
C14 C13 H13B 108.2
C12 C13 H13B 108.2
H13A C13 H13B 107.4
C13 C14 C15 113.21(18)
C13 C14 H14A 108.9
C15 C14 H14A 108.9
C13 C14 H14B 108.9
C15 C14 H14B 108.9
H14A C14 H14B 107.7
C9 C15 C14 108.42(15)
C9 C15 C16 112.90(14)
C14 C15 C16 116.67(16)
C9 C15 H15 106.0
C14 C15 H15 106.0
C16 C15 H15 106.0
N3 C16 C17 108.44(15)
N3 C16 C15 108.76(14)
C17 C16 C15 110.25(15)
N3 C16 C22 110.40(15)
C17 C16 C22 111.16(16)
C15 C16 C22 107.81(14)
C18 C17 C16 118.29(18)
C18 C17 H17A 107.7
C16 C17 H17A 107.7
C18 C17 H17B 107.7
C16 C17 H17B 107.7
H17A C17 H17B 107.1
C17 C18 C19 114.0(2)
C17 C18 H18A 108.7
C19 C18 H18A 108.7
C17 C18 H18B 108.7
C19 C18 H18B 108.7
H18A C18 H18B 107.6
C20 C19 C18 115.2(2)
C20 C19 H19A 108.5
C18 C19 H19A 108.5
C20 C19 H19B 108.5
C18 C19 H19B 108.5
H19A C19 H19B 107.5
C19 C20 C21 115.1(2)
C19 C20 H20A 108.5
C21 C20 H20A 108.5
C19 C20 H20B 108.5
C21 C20 H20B 108.5
H20A C20 H20B 107.5
C20 C21 C22 114.5(2)
C20 C21 H21A 108.6
C22 C21 H21A 108.6
C20 C21 H21B 108.6
C22 C21 H21B 108.6
H21A C21 H21B 107.6
C21 C22 C16 118.82(18)
C21 C22 H22A 107.6
C16 C22 H22A 107.6
C21 C22 H22B 107.6
C16 C22 H22B 107.6
H22A C22 H22B 107.0
N4 C23 O2 119.49(17)
N4 C23 C24 124.42(17)
O2 C23 C24 116.08(16)
C23 C24 C25 114.51(17)
C23 C24 H24A 108.6
C25 C24 H24A 108.6
C23 C24 H24B 108.6
C25 C24 H24B 108.6
H24A C24 H24B 107.6
C30 C25 C26 119.5(2)
C30 C25 C24 120.1(2)
C26 C25 C24 120.4(2)
C25 C26 C27 120.3(3)
C25 C26 H26 119.9
C27 C26 H26 119.9
C28 C27 C26 119.6(3)
C28 C27 H27 120.2
C26 C27 H27 120.2
C29 C28 C27 119.9(3)
C29 C28 H28 120.1
C27 C28 H28 120.1
C28 C29 C30 120.2(3)
C28 C29 H29 119.9
C30 C29 H29 119.9
C25 C30 C29 120.5(3)
C25 C30 H30 119.7
C29 C30 H30 119.7
Si1 C31 H31A 109.5
Si1 C31 H31B 109.5
H31A C31 H31B 109.5
Si1 C31 H31C 109.5
H31A C31 H31C 109.5
H31B C31 H31C 109.5

loop_
_geom_bond_atom_site_label_1
_geom_bond_atom_site_label_2
_geom_bond_distance
Si1 O2 1.7357(14)
Si1 N3 1.7360(16)
Si1 O1 1.7417(13)
Si1 C31 1.864(2)
Si1 N1 1.9768(16)
O1 C1 1.327(2)
O2 C23 1.346(2)
N1 C9 1.289(2)
N1 N2 1.420(2)
N2 C1 1.287(2)
N3 N4 1.420(2)
N3 C16 1.475(2)
N4 C23 1.274(2)
C1 C2 1.495(2)
C2 C3 1.509(3)
C2 H2A 0.9700
C2 H2B 0.9700
C3 C4 1.373(3)
C3 C8 1.383(3)
C4 C5 1.379(3)
C4 H4 0.9300
C5 C6 1.366(4)
C5 H5 0.9300
C6 C7 1.373(4)
C6 H6 0.9300
C7 C8 1.387(4)
C7 H7 0.9300
C8 H8 0.9300
C9 C10 1.494(3)
C9 C15 1.505(3)
C10 C11 1.530(3)
C10 H10A 0.9700
C10 H10B 0.9700
C11 C12 1.525(4)
C11 H11A 0.9700
C11 H11B 0.9700
C12 C13 1.524(4)
C12 H12A 0.9700
C12 H12B 0.9700
C13 C14 1.523(3)
C13 H13A 0.9700
C13 H13B 0.9700
C14 C15 1.547(3)
C14 H14A 0.9700
C14 H14B 0.9700
C15 C16 1.557(2)
C15 H15 0.9800
C16 C17 1.540(3)
C16 C22 1.559(3)
C17 C18 1.533(3)
C17 H17A 0.9700
C17 H17B 0.9700
C18 C19 1.535(4)
C18 H18A 0.9700
C18 H18B 0.9700
C19 C20 1.516(4)
C19 H19A 0.9700
C19 H19B 0.9700
C20 C21 1.516(4)
C20 H20A 0.9700
C20 H20B 0.9700
C21 C22 1.535(3)
C21 H21A 0.9700
C21 H21B 0.9700
C22 H22A 0.9700
C22 H22B 0.9700
C23 C24 1.495(3)
C24 C25 1.513(3)
C24 H24A 0.9700
C24 H24B 0.9700
C25 C30 1.366(3)
C25 C26 1.373(3)
C26 C27 1.379(4)
C26 H26 0.9300
C27 C28 1.379(5)
C27 H27 0.9300
C28 C29 1.364(5)
C28 H28 0.9300
C29 C30 1.373(4)
C29 H29 0.9300
C30 H30 0.9300
C31 H31A 0.9600
C31 H31B 0.9600
C31 H31C 0.9600
